data_9009452
loop_
_publ_author_name
'Hawthorne, F. C.'
'Grundy, H. D.'

_publ_section_title
;The crystal chemistry of the amphiboles II. Refinement of the crystal
 structure of oxy-kaersutite Locality: Kangerdluarsuq, Southern Greenland
;
_journal_name_full 'Mineralogical Magazine'
_journal_page_first 390
_journal_page_last 400
_journal_paper_doi 10.1180/minmag.1973.039.304.02
_journal_volume 39
_journal_year 1973
_chemical_compound_source 'Kangerdluarsuq, Southern Greenland'
_chemical_formula_sum 'Al2.49 Ca1.92 Fe1.053 K0.44 Mg3.133 Mn0.01 Na0.54 O24 Si5.88 Ti0.514'
_chemical_name_mineral Oxy-kaersutite
_space_group_IT_number 12
_symmetry_space_group_name_Hall '-C 2y'
_symmetry_space_group_name_H-M 'C 1 2/m 1'
_cell_angle_alpha 90
_cell_angle_beta 105.388
_cell_angle_gamma 90
_cell_formula_units_Z 2
_cell_length_a 9.8920
_cell_length_b 18.064
_cell_length_c 5.3116
_cell_volume 915.100
_database_code_amcsd 0014462
_exptl_crystal_density_diffrn 3.205
_cod_original_formula_sum 'Na.54 K.44 Ca1.92 Mn.01 Mg3.133 Fe1.053 Ti.514 Al2.49 Si5.88 O24'
_cod_database_code 9009452

loop_
_space_group_symop_operation_xyz
x,y,z
1/2+x,1/2+y,z
x,-y,z
1/2+x,1/2-y,z
-x,y,-z
1/2-x,1/2+y,-z
-x,-y,-z
1/2-x,1/2-y,-z

loop_
_atom_site_aniso_label
_atom_site_aniso_U_11
_atom_site_aniso_U_22
_atom_site_aniso_U_33
_atom_site_aniso_U_12
_atom_site_aniso_U_13
_atom_site_aniso_U_23
CaM4 0.01424 0.00909 0.01190 0.00000 0.00896 0.00000
MnM4 0.01424 0.00909 0.01190 0.00000 0.00896 0.00000
MgM4 0.01424 0.00909 0.01190 0.00000 0.00896 0.00000
FeM4 0.01424 0.00909 0.01190 0.00000 0.00896 0.00000
MgM1 0.00972 0.00579 0.00926 0.00000 0.00418 0.00000
FeM1 0.00972 0.00579 0.00926 0.00000 0.00418 0.00000
MgM2 0.00894 0.00628 0.00966 0.00000 0.00393 0.00000
FeM2 0.00894 0.00628 0.00966 0.00000 0.00393 0.00000
TiM2 0.00894 0.00628 0.00966 0.00000 0.00393 0.00000
AlM2 0.00894 0.00628 0.00966 0.00000 0.00393 0.00000
MgM3 0.01078 0.00446 0.00822 0.00000 0.00141 0.00000
FeM3 0.01078 0.00446 0.00822 0.00000 0.00141 0.00000
AlT1 0.00765 0.00479 0.00575 -0.00096 0.00198 -0.00033
SiT1 0.00765 0.00479 0.00575 -0.00096 0.00198 -0.00033
AlT2 0.00659 0.00529 0.00638 -0.00044 0.00141 0.00023
SiT2 0.00659 0.00529 0.00638 -0.00044 0.00141 0.00023
O1 0.01023 0.00959 0.00955 -0.00122 0.00341 -0.00094
O2 0.00880 0.01008 0.01042 0.00113 0.00379 0.00145
O3 0.01300 0.00992 0.01321 0.00000 0.00379 0.00000
O4 0.01535 0.00711 0.01105 -0.00131 0.00522 0.00066
O5 0.01396 0.01405 0.01042 -0.00070 0.00307 0.00483
O6 0.01300 0.01273 0.01467 0.00070 0.00604 -0.00516
O7 0.01235 0.01041 0.02397 0.00000 0.00025 0.00000

loop_
_atom_site_label
_atom_site_fract_x
_atom_site_fract_y
_atom_site_fract_z
_atom_site_occupancy
_atom_site_U_iso_or_equiv
_atom_site_type_symbol
_atom_site_attached_hydrogens
NaA2 0.00000 0.49170 0.00000 0.27000 0.01456 Na 0
KAm 0.04670 0.50000 0.09010 0.22000 0.02229 K 0
CaM4 0.00000 0.27890 0.50000 0.96000 ? Ca 0
MnM4 0.00000 0.27890 0.50000 0.00500 ? Mn 0
MgM4 0.00000 0.27890 0.50000 0.02500 ? Mg 0
FeM4 0.00000 0.27890 0.50000 0.01000 ? Fe 0
MgM1 0.00000 0.08170 0.50000 0.65700 ? Mg 0
FeM1 0.00000 0.08170 0.50000 0.34300 ? Fe 0
MgM2 0.00000 0.17670 0.00000 0.50200 ? Mg 0
FeM2 0.00000 0.17670 0.00000 0.05600 ? Fe 0
TiM2 0.00000 0.17670 0.00000 0.25700 ? Ti 0
AlM2 0.00000 0.17670 0.00000 0.18500 ? Al 0
MgM3 0.00000 0.00000 0.00000 0.76500 ? Mg 0
FeM3 0.00000 0.00000 0.00000 0.23500 ? Fe 0
AlT1 0.28230 0.08560 0.30450 0.47000 ? Al 0
SiT1 0.28230 0.08560 0.30450 0.53000 ? Si 0
AlT2 0.29080 0.17304 0.81180 0.06000 ? Al 0
SiT2 0.29080 0.17304 0.81180 0.94000 ? Si 0
O1 0.10580 0.08700 0.21960 1.00000 ? O 0
O2 0.11840 0.17130 0.72910 1.00000 ? O 0
O3 0.10650 0.00000 0.71600 1.00000 ? O 0
O4 0.36510 0.25140 0.78910 1.00000 ? O 0
O5 0.35040 0.14020 0.11070 1.00000 ? O 0
O6 0.34690 0.11810 0.60940 1.00000 ? O 0
O7 0.34140 0.00000 0.28590 1.00000 ? O 0

loop_
_cod_changelog_entry_id
_cod_changelog_entry_author
_cod_changelog_entry_date
_cod_changelog_entry_text
1
;cod-tools version 3.8.0
Id: cif_guess_AMCSD_atom_types 9581 2023-05-17 12:35:41Z saulius
;
2023-05-23T09:17:23+03:00
;Derived atom types and hydrogen counts
from atom names that follow the AMCSD naming convention
(Wat == water, O-H == hydroxyl).
;

loop_
_cod_related_entry_id
_cod_related_entry_database
_cod_related_entry_code
1 AMCSD 0014462
